data_2107460
loop_
_publ_author_name
'Sovago, Ioana'
'Gutmann, Matthias J.'
'Senn, Hans Martin'
'Thomas, Lynne H.'
'Wilson, Chick C.'
'Farrugia, Louis J.'

_publ_section_title
;
 Electron density, disorder and polymorphism: high-resolution diffraction
 studies of the highly polymorphic neuralgic drug carbamazepine
;
_journal_coeditor_code BI5051
_journal_issue 1
_journal_name_full 'Acta Crystallographica Section B'
_journal_page_first 39
_journal_page_last 50
_journal_paper_doi 10.1107/S2052520615019538
_journal_volume 72
_journal_year 2016
_chemical_formula_moiety 'C15 H12 N2 O'
_chemical_formula_sum 'C15 H12 N2 O'
_chemical_formula_weight 236.27
_chemical_name_systematic
;
 ?
;
_space_group_IT_number 14
_symmetry_cell_setting monoclinic
_symmetry_space_group_name_Hall '-P 2yn'
_symmetry_space_group_name_H-M 'P 1 21/n 1'
_atom_sites_solution_hydrogens difmap
_atom_sites_solution_primary iterative
_atom_sites_solution_secondary iterative
_audit_conform_dict_name cif_core.dic
_audit_conform_dict_version 2.4.3
_audit_creation_method 'WinGX routine CIF_UPDATE'
_cell_angle_alpha 90
_cell_angle_beta 92.838(16)
_cell_angle_gamma 90
_cell_formula_units_Z 4
_cell_length_a 7.4980(15)
_cell_length_b 11.058(2)
_cell_length_c 13.789(3)
_cell_measurement_reflns_used 1100
_cell_measurement_temperature 100(2)
_cell_volume 1141.9(4)
_computing_cell_refinement 'SXD2001, Gutmann (2005)'
_computing_data_collection 'SXD2001, Gutmann (2005)'
_computing_data_reduction 'SXD2001, Gutmann (2005)'
_computing_molecular_graphics 'ORTEP-3 for Windows (Farrugia, 2012)'
_computing_publication_material 'WinGX publication routines (Farrugia, 2012)'
_computing_structure_refinement 'SHELXL-2013 (Sheldrick, 2013)'
_computing_structure_solution 'SIR-92 (Altomare et al., 1994)'
_diffrn_ambient_temperature 100(2)
_diffrn_measured_fraction_theta_full 0.743
_diffrn_measured_fraction_theta_max 0.06
_diffrn_measurement_device_type 'SXD beamline'
_diffrn_measurement_method 'time of flight Laue diffraction'
_diffrn_radiation_wavelength 0.42
_diffrn_reflns_limit_h_max 15
_diffrn_reflns_limit_h_min -20
_diffrn_reflns_limit_k_max 21
_diffrn_reflns_limit_k_min -36
_diffrn_reflns_limit_l_max 36
_diffrn_reflns_limit_l_min -26
_diffrn_reflns_number 8450
_diffrn_reflns_theta_full 14.596
_diffrn_reflns_theta_max 82.792
_diffrn_reflns_theta_min 8.287
_exptl_absorpt_coefficient_mu 0
_exptl_absorpt_correction_type none
_exptl_crystal_colour colourless
_exptl_crystal_density_diffrn 1.374
_exptl_crystal_density_method 'not measured'
_exptl_crystal_description prism
_exptl_crystal_size_max 8
_exptl_crystal_size_mid 2
_exptl_crystal_size_min 2
_refine_diff_density_max 1.85
_refine_diff_density_min -2.028
_refine_ls_extinction_coef 0.0080(3)
_refine_ls_extinction_expression Fc^*^=kFc[1+0.001xFc^2^\l^3^/sin(2\q)]^-1/4^
_refine_ls_extinction_method SHELXL
_refine_ls_goodness_of_fit_ref 1.069
_refine_ls_hydrogen_treatment refall
_refine_ls_matrix_type full
_refine_ls_number_constraints 0
_refine_ls_number_parameters 276
_refine_ls_number_reflns 8450
_refine_ls_number_restraints 0
_refine_ls_restrained_S_all 1.069
_refine_ls_R_factor_all 0.0679
_refine_ls_R_factor_gt 0.0679
_refine_ls_shift/su_max 0
_refine_ls_shift/su_mean 0
_refine_ls_structure_factor_coef Fsqd
_refine_ls_weighting_details 'w=1/[\s^2^(Fo^2^)+(0.0888P)^2^+26.2220P] where P=(Fo^2^+2Fc^2^)/3'
_refine_ls_weighting_scheme calc
_refine_ls_wR_factor_gt 0.164
_refine_ls_wR_factor_ref 0.164
_reflns_number_gt 8450
_reflns_number_total 8450
_reflns_threshold_expression 'I > 2\s(I)'
_cod_data_source_file bi5051sup1.cif
_cod_data_source_block formIII_NEUTRON
_cod_depositor_comments
;Adding full bibliography for 2107456--2107460.cif.

 Adding full bibliography for 2107456--2107460.cif.
;
_cod_original_sg_symbol_H-M 'P 21/n'
_cod_database_code 2107460
_cod_database_fobs_code 2107460

loop_
_symmetry_equiv_pos_as_xyz
'x, y, z'
'-x+1/2, y+1/2, -z+1/2'
'-x, -y, -z'
'x-1/2, -y-1/2, z-1/2'

loop_
_atom_site_type_symbol
_atom_site_label
_atom_site_fract_x
_atom_site_fract_y
_atom_site_fract_z
_atom_site_U_iso_or_equiv
_atom_site_adp_type
_atom_site_calc_flag
_atom_site_occupancy
O O1 -0.0097(3) 0.3755(2) 0.40624(18) 0.0115(4) Uani d 1
N N1 0.1809(2) 0.39937(15) 0.53878(12) 0.0138(3) Uani d 1
N N2 0.2057(2) 0.23188(13) 0.43811(10) 0.0093(3) Uani d 1
C C1 0.1181(3) 0.33848(19) 0.45839(14) 0.0082(3) Uani d 1
C C2 0.1692(3) 0.16951(18) 0.34828(14) 0.0084(3) Uani d 1
C C3 0.0066(3) 0.1093(2) 0.33104(15) 0.0112(4) Uani d 1
C C4 -0.0302(3) 0.0492(2) 0.24343(16) 0.0126(4) Uani d 1
C C5 0.0970(3) 0.0478(2) 0.17257(16) 0.0127(4) Uani d 1
C C6 0.2588(3) 0.1071(2) 0.18992(15) 0.0118(4) Uani d 1
C C7 0.2992(3) 0.16792(19) 0.27819(14) 0.0089(3) Uani d 1
C C8 0.4740(3) 0.2262(2) 0.29228(16) 0.0113(4) Uani d 1
C C9 0.5729(3) 0.2409(2) 0.37621(16) 0.0114(4) Uani d 1
C C10 0.5266(3) 0.19754(19) 0.47228(15) 0.0093(3) Uani d 1
C C11 0.6645(3) 0.1620(2) 0.53951(16) 0.0124(4) Uani d 1
C C12 0.6275(3) 0.1157(2) 0.62999(16) 0.0127(4) Uani d 1
C C13 0.4507(3) 0.1032(2) 0.65611(16) 0.0135(4) Uani d 1
C C14 0.3119(3) 0.1377(2) 0.59078(16) 0.0121(4) Uani d 1
C C15 0.3496(3) 0.18671(18) 0.50054(14) 0.0089(3) Uani d 1
H H1A 0.2865(8) 0.3693(5) 0.5788(4) 0.0298(13) Uani d 1
H H1B 0.1204(8) 0.4789(5) 0.5562(4) 0.0231(10) Uani d 1
H H3 -0.0919(8) 0.1102(6) 0.3865(4) 0.0290(11) Uani d 1
H H4 -0.1574(8) 0.0035(6) 0.2307(5) 0.0306(12) Uani d 1
H H5 0.0702(9) -0.0007(6) 0.1044(4) 0.0311(13) Uani d 1
H H6 0.3582(9) 0.1057(6) 0.1350(4) 0.0292(12) Uani d 1
H H8 0.5356(9) 0.2532(6) 0.2253(4) 0.0308(13) Uani d 1
H H9 0.7058(8) 0.2797(5) 0.3726(4) 0.0277(11) Uani d 1
H H11 0.8028(7) 0.1726(6) 0.5203(5) 0.0306(12) Uani d 1
H H12 0.7363(8) 0.0901(6) 0.6815(4) 0.0304(13) Uani d 1
H H13 0.4248(9) 0.0692(6) 0.7282(4) 0.0321(13) Uani d 1
H H14 0.1730(8) 0.1299(6) 0.6092(4) 0.0286(11) Uani d 1

loop_
_atom_site_aniso_label
_atom_site_aniso_U_11
_atom_site_aniso_U_22
_atom_site_aniso_U_33
_atom_site_aniso_U_12
_atom_site_aniso_U_13
_atom_site_aniso_U_23
O1 0.0106(9) 0.0095(9) 0.0139(9) 0.0040(7) -0.0045(8) -0.0032(7)
N1 0.0141(7) 0.0128(7) 0.0140(6) 0.0055(5) -0.0042(5) -0.0065(5)
N2 0.0091(6) 0.0097(6) 0.0089(5) 0.0040(4) -0.0008(5) -0.0024(4)
C1 0.0078(7) 0.0081(8) 0.0087(7) 0.0019(6) 0.0003(6) -0.0016(5)
C2 0.0095(8) 0.0077(8) 0.0079(7) 0.0018(6) 0.0002(6) -0.0010(6)
C3 0.0094(8) 0.0128(9) 0.0114(8) 0.0014(6) -0.0001(7) -0.0021(6)
C4 0.0121(9) 0.0140(9) 0.0115(8) 0.0001(7) -0.0017(7) -0.0028(6)
C5 0.0147(10) 0.0125(9) 0.0107(8) 0.0011(7) -0.0014(7) -0.0030(6)
C6 0.0154(10) 0.0111(9) 0.0090(7) 0.0012(7) 0.0008(7) -0.0012(6)
C7 0.0097(8) 0.0091(8) 0.0079(7) 0.0013(6) 0.0016(6) 0.0002(6)
C8 0.0105(8) 0.0113(9) 0.0121(8) -0.0006(6) 0.0014(7) 0.0017(6)
C9 0.0087(8) 0.0119(9) 0.0137(9) -0.0007(6) 0.0011(7) 0.0014(6)
C10 0.0092(8) 0.0085(8) 0.0102(8) 0.0022(6) -0.0007(7) -0.0003(6)
C11 0.0101(8) 0.0125(9) 0.0141(8) 0.0028(7) -0.0029(7) -0.0010(7)
C12 0.0136(9) 0.0113(9) 0.0127(8) 0.0029(7) -0.0045(7) -0.0010(6)
C13 0.0169(10) 0.0130(9) 0.0102(8) 0.0022(7) -0.0017(7) 0.0012(6)
C14 0.0136(9) 0.0129(9) 0.0099(8) 0.0022(7) 0.0002(7) 0.0009(6)
C15 0.0092(8) 0.0096(8) 0.0078(7) 0.0028(6) -0.0001(6) -0.0005(5)
H1A 0.027(3) 0.032(3) 0.028(2) 0.011(2) -0.012(2) -0.0088(19)
H1B 0.025(2) 0.018(2) 0.026(2) 0.0079(16) -0.0015(19) -0.0067(16)
H3 0.024(3) 0.038(3) 0.026(2) -0.001(2) 0.007(2) -0.007(2)
H4 0.022(3) 0.037(3) 0.032(3) -0.010(2) -0.001(2) -0.005(2)
H5 0.038(3) 0.033(3) 0.022(2) -0.004(2) -0.003(2) -0.0105(19)
H6 0.029(3) 0.038(3) 0.021(2) -0.002(2) 0.010(2) -0.008(2)
H8 0.031(3) 0.041(3) 0.020(2) -0.010(2) 0.005(2) 0.004(2)
H9 0.020(2) 0.031(3) 0.032(3) -0.0084(19) 0.000(2) 0.006(2)
H11 0.015(2) 0.043(3) 0.034(3) 0.002(2) 0.000(2) 0.003(2)
H12 0.029(3) 0.030(3) 0.030(3) 0.005(2) -0.013(2) 0.0048(19)
H13 0.036(3) 0.041(3) 0.019(2) 0.003(2) 0.000(2) 0.011(2)
H14 0.022(2) 0.037(3) 0.027(2) 0.001(2) 0.003(2) 0.004(2)

loop_
_atom_type_symbol
_atom_type_description
_atom_type_scat_dispersion_real
_atom_type_scat_dispersion_imag
_atom_type_scat_source
O O 0 0 'Neutron Data Booklet, ILL Grenoble, France (2003) ISBN 0-9704143-7-4'
N N 0 0 'Neutron Data Booklet, ILL Grenoble, France (2003) ISBN 0-9704143-7-4'
C C 0 0 'Neutron Data Booklet, ILL Grenoble, France (2003) ISBN 0-9704143-7-4'
H H 0 0 'Neutron Data Booklet, ILL Grenoble, France (2003) ISBN 0-9704143-7-4'

loop_
_geom_angle_atom_site_label_1
_geom_angle_atom_site_label_2
_geom_angle_atom_site_label_3
_geom_angle
H1A N1 H1B 120.3(4)
H1A N1 C1 121.2(4)
H1B N1 C1 118.5(3)
C1 N2 C2 120.81(13)
C1 N2 C15 121.66(14)
C2 N2 C15 117.18(15)
O1 C1 N1 122.4(2)
O1 C1 N2 121.66(19)
N1 C1 N2 115.92(15)
C3 C2 C7 120.33(18)
C3 C2 N2 120.3(2)
C7 C2 N2 119.41(17)
H3 C3 C4 120.1(4)
H3 C3 C2 119.4(3)
C4 C3 C2 120.5(2)
H4 C4 C3 119.7(4)
H4 C4 C5 120.4(4)
C3 C4 C5 119.9(2)
H5 C5 C6 120.1(4)
H5 C5 C4 120.3(4)
C6 C5 C4 119.60(19)
H6 C6 C5 119.7(4)
H6 C6 C7 118.8(4)
C5 C6 C7 121.5(2)
C2 C7 C6 118.18(19)
C2 C7 C8 123.33(18)
C6 C7 C8 118.5(2)
H8 C8 C9 116.9(4)
H8 C8 C7 114.9(3)
C9 C8 C7 128.0(2)
H9 C9 C8 118.2(4)
H9 C9 C10 115.4(3)
C8 C9 C10 126.1(2)
C15 C10 C11 117.7(2)
C15 C10 C9 123.14(17)
C11 C10 C9 119.1(2)
H11 C11 C12 119.6(4)
H11 C11 C10 119.1(4)
C12 C11 C10 121.4(2)
H12 C12 C11 120.2(5)
H12 C12 C13 119.6(5)
C11 C12 C13 120.15(17)
H13 C13 C14 121.5(4)
H13 C13 C12 118.9(4)
C14 C13 C12 119.6(2)
H14 C14 C13 121.3(4)
H14 C14 C15 118.4(3)
C13 C14 C15 120.2(2)
C14 C15 C10 120.94(17)
C14 C15 N2 119.3(2)
C10 C15 N2 119.70(18)

loop_
_geom_bond_atom_site_label_1
_geom_bond_atom_site_label_2
_geom_bond_distance
O1 C1 1.239(3)
N1 H1A 1.000(5)
N1 H1B 1.024(5)
N1 C1 1.361(2)
N2 C1 1.385(3)
N2 C2 1.432(2)
N2 C15 1.436(2)
C2 C3 1.399(3)
C2 C7 1.406(3)
C3 H3 1.089(7)
C3 C4 1.394(3)
C4 H4 1.086(6)
C4 C5 1.399(4)
C5 H5 1.092(5)
C5 C6 1.389(3)
C6 H6 1.088(7)
C6 C7 1.410(3)
C7 C8 1.465(3)
C8 H8 1.094(7)
C8 C9 1.353(3)
C9 H9 1.088(6)
C9 C10 1.467(3)
C10 C15 1.407(3)
C10 C11 1.410(2)
C11 H11 1.089(7)
C11 C12 1.389(4)
C12 H12 1.092(5)
C12 C13 1.397(4)
C13 H13 1.089(6)
C13 C14 1.396(3)
C14 H14 1.088(7)
C14 C15 1.399(3)

loop_
_geom_torsion_atom_site_label_1
_geom_torsion_atom_site_label_2
_geom_torsion_atom_site_label_3
_geom_torsion_atom_site_label_4
_geom_torsion
H1A N1 C1 O1 -178.1(6)
H1B N1 C1 O1 -0.5(6)
H1A N1 C1 N2 1.9(6)
H1B N1 C1 N2 179.6(5)
C2 N2 C1 O1 9.3(4)
C15 N2 C1 O1 -177.7(3)
C2 N2 C1 N1 -170.7(2)
C15 N2 C1 N1 2.3(3)
C1 N2 C2 C3 -71.4(3)
C15 N2 C2 C3 115.3(2)
C1 N2 C2 C7 109.5(2)
C15 N2 C2 C7 -63.8(2)
C7 C2 C3 H3 179.1(4)
N2 C2 C3 H3 0.0(5)
C7 C2 C3 C4 -1.4(3)
N2 C2 C3 C4 179.52(19)
H3 C3 C4 H4 0.1(7)
C2 C3 C4 H4 -179.5(4)
H3 C3 C4 C5 -179.7(4)
C2 C3 C4 C5 0.7(3)
H4 C4 C5 H5 -1.1(7)
C3 C4 C5 H5 178.7(4)
H4 C4 C5 C6 179.8(5)
C3 C4 C5 C6 -0.4(3)
H5 C5 C6 H6 0.5(7)
C4 C5 C6 H6 179.7(4)
H5 C5 C6 C7 -178.4(4)
C4 C5 C6 C7 0.7(3)
C3 C2 C7 C6 1.7(3)
N2 C2 C7 C6 -179.23(17)
C3 C2 C7 C8 -178.32(19)
N2 C2 C7 C8 0.8(3)
H6 C6 C7 C2 179.7(4)
C5 C6 C7 C2 -1.4(3)
H6 C6 C7 C8 -0.3(5)
C5 C6 C7 C8 178.6(2)
C2 C7 C8 H8 -154.0(5)
C6 C7 C8 H8 26.0(5)
C2 C7 C8 C9 32.0(3)
C6 C7 C8 C9 -148.0(2)
H8 C8 C9 H9 0.9(7)
C7 C8 C9 H9 174.8(4)
H8 C8 C9 C10 -172.0(5)
C7 C8 C9 C10 1.9(4)
H9 C9 C10 C15 155.9(4)
C8 C9 C10 C15 -31.0(3)
H9 C9 C10 C11 -25.6(5)
C8 C9 C10 C11 147.5(2)
C15 C10 C11 H11 -177.8(5)
C9 C10 C11 H11 3.6(5)
C15 C10 C11 C12 1.2(3)
C9 C10 C11 C12 -177.4(2)
H11 C11 C12 H12 0.0(7)
C10 C11 C12 H12 -179.0(4)
H11 C11 C12 C13 179.1(5)
C10 C11 C12 C13 0.1(3)
H12 C12 C13 H13 0.9(7)
C11 C12 C13 H13 -178.2(5)
H12 C12 C13 C14 179.0(4)
C11 C12 C13 C14 -0.1(3)
H13 C13 C14 H14 -1.3(7)
C12 C13 C14 H14 -179.4(5)
H13 C13 C14 C15 176.8(5)
C12 C13 C14 C15 -1.3(3)
H14 C14 C15 C10 -179.2(4)
C13 C14 C15 C10 2.7(3)
H14 C14 C15 N2 3.9(5)
C13 C14 C15 N2 -174.3(2)
C11 C10 C15 C14 -2.5(3)
C9 C10 C15 C14 175.9(2)
C11 C10 C15 N2 174.38(19)
C9 C10 C15 N2 -7.1(3)
C1 N2 C15 C14 72.3(3)
C2 N2 C15 C14 -114.4(2)
C1 N2 C15 C10 -104.7(2)
C2 N2 C15 C10 68.6(2)
